data_2019786
loop_
_publ_author_name
'Liu, Yan-Fei'
'Liu, Ya-Ping'
'Zhang, Ke-Ke'
'Ren, Qing-Ling'
'Qin, Jie'

_publ_section_title
;
 Mononuclear and three-dimensional metal complexes based on a multidentate
 hydrazone ligand
;
_journal_coeditor_code KU3143
_journal_issue 2
_journal_name_full 'Acta Crystallographica Section C'
_journal_page_first
;
;
_journal_paper_doi 10.1107/S2053229615000698
_journal_volume 71
_journal_year 2015
_chemical_formula_iupac '[Mn Cl2 (C12 H11 N5 O)]'
_chemical_formula_moiety 'C12 H11 Cl2 Mn N5 O'
_chemical_formula_sum 'C12 H11 Cl2 Mn N5 O'
_chemical_formula_weight 367.10
_chemical_name_systematic
Dichlorido{<i>N</i>'-[1-(pyrazin-2-yl-\k<i>N</i>^1^)ethylidene]nicotinohydrazide-\k^2^<i>N</i>',<i>O</i>}manganese(II)
_space_group_IT_number 9
_symmetry_cell_setting monoclinic
_symmetry_space_group_name_Hall 'C -2yc'
_symmetry_space_group_name_H-M 'C 1 c 1'
_atom_sites_solution_hydrogens geom
_atom_sites_solution_primary direct
_atom_sites_solution_secondary difmap
_cell_angle_alpha 90.00
_cell_angle_beta 107.053(2)
_cell_angle_gamma 90.00
_cell_formula_units_Z 4
_cell_length_a 14.1037(7)
_cell_length_b 7.4955(4)
_cell_length_c 14.5827(8)
_cell_measurement_reflns_used 5089
_cell_measurement_temperature 273(2)
_cell_measurement_theta_max 25.69
_cell_measurement_theta_min 2.92
_cell_volume 1473.82(14)
_computing_cell_refinement
;
SMART (Bruker, 2002)
;
_computing_data_collection
;
SMART (Bruker, 2002)
;
_computing_data_reduction
;
SAINT (Bruker, 2002)
;
_computing_molecular_graphics
;
SHELXTL (Sheldrick, 2008)
;
_computing_publication_material
;
SHELXTL (Sheldrick, 2008)
;
_computing_structure_refinement
;
SHELXL97 (Sheldrick, 2008)
;
_computing_structure_solution
;
SHELXS97 (Sheldrick, 2008)
;
_diffrn_ambient_temperature 273(2)
_diffrn_measured_fraction_theta_full 0.996
_diffrn_measured_fraction_theta_max 0.996
_diffrn_measurement_device_type 'Bruker SMART APEX CCD area-detector'
_diffrn_measurement_method '\f and \w'
_diffrn_radiation_monochromator graphite
_diffrn_radiation_source 'fine-focus sealed tube'
_diffrn_radiation_type MoK\a
_diffrn_radiation_wavelength 0.71073
_diffrn_reflns_av_R_equivalents 0.0251
_diffrn_reflns_av_sigmaI/netI 0.0361
_diffrn_reflns_limit_h_max 17
_diffrn_reflns_limit_h_min -17
_diffrn_reflns_limit_k_max 8
_diffrn_reflns_limit_k_min -9
_diffrn_reflns_limit_l_max 17
_diffrn_reflns_limit_l_min -17
_diffrn_reflns_number 6817
_diffrn_reflns_theta_full 25.74
_diffrn_reflns_theta_max 25.74
_diffrn_reflns_theta_min 2.92
_exptl_absorpt_coefficient_mu 1.262
_exptl_absorpt_correction_T_max 0.8332
_exptl_absorpt_correction_T_min 0.7864
_exptl_absorpt_correction_type multi-scan
_exptl_absorpt_process_details
;
(SADABS; Bruker, 2002)
;
_exptl_crystal_colour yellow
_exptl_crystal_density_diffrn 1.654
_exptl_crystal_density_method 'not measured'
_exptl_crystal_description block
_exptl_crystal_F_000 740
_exptl_crystal_size_max 0.20
_exptl_crystal_size_mid 0.18
_exptl_crystal_size_min 0.15
_refine_diff_density_max 0.322
_refine_diff_density_min -0.173
_refine_ls_abs_structure_details
;
Flack (1983), with 1347 Friedel pairs
;
_refine_ls_abs_structure_Flack 0.053(15)
_refine_ls_extinction_method none
_refine_ls_goodness_of_fit_ref 1.053
_refine_ls_hydrogen_treatment constr
_refine_ls_matrix_type full
_refine_ls_number_parameters 191
_refine_ls_number_reflns 2749
_refine_ls_number_restraints 3
_refine_ls_restrained_S_all 1.053
_refine_ls_R_factor_all 0.0305
_refine_ls_R_factor_gt 0.0277
_refine_ls_shift/su_max 0.001
_refine_ls_shift/su_mean 0.000
_refine_ls_structure_factor_coef Fsqd
_refine_ls_weighting_details 'calc w = 1/[\s^2^(Fo^2^)+(0.0380P)^2^+0.0000P] where P=(Fo^2^+2Fc^2^)/3'
_refine_ls_weighting_scheme calc
_refine_ls_wR_factor_gt 0.0652
_refine_ls_wR_factor_ref 0.0669
_reflns_number_gt 2593
_reflns_number_total 2749
_reflns_threshold_expression I>2\s(I)
_cod_data_source_file ku3143sup1.cif
_cod_data_source_block I
_cod_original_cell_volume 1473.82(13)
_cod_original_sg_symbol_H-M 'C c'
_cod_database_code 2019786
_cod_database_fobs_code 2019786

loop_
_symmetry_equiv_pos_as_xyz
'x, y, z'
'x, -y, z+1/2'
'x+1/2, y+1/2, z'
'x+1/2, -y+1/2, z+1/2'

loop_
_atom_site_type_symbol
_atom_site_label
_atom_site_fract_x
_atom_site_fract_y
_atom_site_fract_z
_atom_site_U_iso_or_equiv
_atom_site_adp_type
_atom_site_calc_flag
_atom_site_refinement_flags
_atom_site_occupancy
_atom_site_symmetry_multiplicity
C C4 0.48853(19) 0.7659(3) 0.71542(18) 0.0315(5) Uani d . 1 1
C C3 0.3877(2) 0.7412(5) 0.6770(2) 0.0470(7) Uani d . 1 1
H H3 0.3627 0.7141 0.6122 0.056 Uiso calc R 1 1
C C2 0.3639(2) 0.7923(5) 0.8212(3) 0.0584(9) Uani d . 1 1
H H2 0.3226 0.8016 0.8603 0.070 Uiso calc R 1 1
C C1 0.4640(2) 0.8183(4) 0.8610(2) 0.0479(7) Uani d . 1 1
H H1 0.4884 0.8457 0.9259 0.057 Uiso calc R 1 1
C C5 0.56112(18) 0.7485(3) 0.65967(18) 0.0311(5) Uani d . 1 1
C C6 0.5272(2) 0.7150(5) 0.5546(2) 0.0509(8) Uani d . 1 1
H H6A 0.5578 0.6081 0.5405 0.076 Uiso calc R 1 1
H H6B 0.5456 0.8139 0.5216 0.076 Uiso calc R 1 1
H H6C 0.4565 0.7012 0.5339 0.076 Uiso calc R 1 1
C C7 0.82022(19) 0.7651(3) 0.74205(18) 0.0327(5) Uani d . 1 1
C C8 0.90986(19) 0.7537(4) 0.70881(19) 0.0314(5) Uani d . 1 1
C C9 0.9091(2) 0.6881(4) 0.6202(2) 0.0423(6) Uani d . 1 1
H H9 0.8487 0.6515 0.5787 0.051 Uiso calc R 1 1
N N5 0.98898(18) 0.6740(4) 0.59071(18) 0.0537(7) Uani d U 1 1
C C11 1.0835(2) 0.7908(4) 0.7422(2) 0.0489(7) Uani d . 1 1
H H11 1.1448 0.8251 0.7829 0.059 Uiso calc R 1 1
C C12 1.0004(2) 0.8042(4) 0.7714(2) 0.0420(7) Uani d . 1 1
H H12 1.0043 0.8466 0.8323 0.050 Uiso calc R 1 1
Cl Cl1 0.70300(5) 0.54346(10) 0.96410(5) 0.0549(2) Uani d . 1 1
Cl Cl2 0.72383(6) 1.04980(10) 0.97175(5) 0.0586(2) Uani d . 1 1
Mn Mn1 0.69252(2) 0.80067(4) 0.87266(2) 0.03137(11) Uani d . 1 1
N N1 0.52632(15) 0.8053(3) 0.80891(16) 0.0345(5) Uani d . 1 1
N N2 0.32423(19) 0.7547(4) 0.7296(2) 0.0625(7) Uani d . 1 1
N N3 0.65158(15) 0.7635(3) 0.71292(15) 0.0315(4) Uani d . 1 1
N N4 0.73027(16) 0.7514(3) 0.67619(15) 0.0371(5) Uani d . 1 1
C C10 1.0756(2) 0.7257(4) 0.6517(2) 0.0473(7) Uani d U 1 1
H H10 1.1326 0.7174 0.6323 0.057 Uiso calc R 1 1
O O1 0.82693(14) 0.7871(3) 0.82750(14) 0.0470(5) Uani d . 1 1
H H4A 0.7252 0.7273 0.6202 0.071 Uiso d R 1 1

loop_
_atom_site_aniso_label
_atom_site_aniso_U_11
_atom_site_aniso_U_22
_atom_site_aniso_U_33
_atom_site_aniso_U_12
_atom_site_aniso_U_13
_atom_site_aniso_U_23
C4 0.0263(12) 0.0401(13) 0.0290(13) 0.0029(10) 0.0097(10) 0.0054(10)
C3 0.0299(17) 0.079(2) 0.0292(16) -0.0024(14) 0.0044(12) 0.0017(13)
C2 0.0348(18) 0.103(3) 0.0436(18) 0.0038(15) 0.0217(15) 0.0091(16)
C1 0.0379(16) 0.080(2) 0.0301(14) 0.0047(13) 0.0166(12) 0.0017(13)
C5 0.0261(13) 0.0410(12) 0.0262(12) 0.0036(10) 0.0076(10) 0.0004(10)
C6 0.0371(18) 0.085(3) 0.0298(16) 0.0012(14) 0.0082(13) -0.0084(13)
C7 0.0307(14) 0.0431(13) 0.0261(13) 0.0004(11) 0.0109(11) 0.0021(10)
C8 0.0270(13) 0.0389(12) 0.0277(12) 0.0022(10) 0.0072(10) 0.0030(10)
C9 0.0299(14) 0.0637(18) 0.0332(14) -0.0010(12) 0.0089(11) -0.0060(12)
N5 0.0369(14) 0.091(2) 0.0361(14) 0.0035(12) 0.0157(11) -0.0096(12)
C11 0.0255(14) 0.070(2) 0.0478(18) -0.0045(12) 0.0054(12) -0.0031(14)
C12 0.0330(14) 0.0615(19) 0.0313(15) -0.0024(12) 0.0091(12) -0.0073(11)
Cl1 0.0614(4) 0.0477(4) 0.0499(4) 0.0028(3) 0.0072(4) 0.0135(3)
Cl2 0.0781(6) 0.0498(4) 0.0473(4) -0.0054(4) 0.0178(4) -0.0166(3)
Mn1 0.02838(18) 0.0430(2) 0.02289(18) 0.00097(19) 0.00771(13) -0.00144(17)
N1 0.0271(11) 0.0508(13) 0.0268(11) 0.0039(9) 0.0099(9) 0.0003(9)
N2 0.0284(14) 0.111(2) 0.0511(17) -0.0021(13) 0.0170(12) 0.0050(15)
N3 0.0265(11) 0.0451(12) 0.0244(10) 0.0016(9) 0.0099(9) 0.0017(9)
N4 0.0259(11) 0.0650(13) 0.0222(11) 0.0033(10) 0.0097(9) -0.0017(10)
C10 0.0312(15) 0.074(2) 0.0429(16) 0.0012(13) 0.0210(13) 0.0021(14)
O1 0.0296(10) 0.0848(15) 0.0268(10) -0.0029(9) 0.0086(8) -0.0097(9)

loop_
_atom_type_symbol
_atom_type_description
_atom_type_scat_dispersion_real
_atom_type_scat_dispersion_imag
_atom_type_scat_source
C C 0.0033 0.0016 'International Tables Vol C Tables 4.2.6.8 and 6.1.1.4'
H H 0.0000 0.0000 'International Tables Vol C Tables 4.2.6.8 and 6.1.1.4'
N N 0.0061 0.0033 'International Tables Vol C Tables 4.2.6.8 and 6.1.1.4'
O O 0.0106 0.0060 'International Tables Vol C Tables 4.2.6.8 and 6.1.1.4'
Cl Cl 0.1484 0.1585 'International Tables Vol C Tables 4.2.6.8 and 6.1.1.4'
Mn Mn 0.3368 0.7283 'International Tables Vol C Tables 4.2.6.8 and 6.1.1.4'

loop_
_geom_angle_atom_site_label_1
_geom_angle_atom_site_label_2
_geom_angle_atom_site_label_3
_geom_angle
N1 C4 C3 119.8(3)
N1 C4 C5 116.2(2)
C3 C4 C5 124.0(2)
N2 C3 C4 122.6(3)
N2 C3 H3 118.7
C4 C3 H3 118.7
N2 C2 C1 122.5(3)
N2 C2 H2 118.8
C1 C2 H2 118.8
N1 C1 C2 121.4(3)
N1 C1 H1 119.3
C2 C1 H1 119.3
N3 C5 C6 126.7(2)
N3 C5 C4 112.4(2)
C6 C5 C4 120.9(2)
C5 C6 H6A 109.5
C5 C6 H6B 109.5
H6A C6 H6B 109.5
C5 C6 H6C 109.5
H6A C6 H6C 109.5
H6B C6 H6C 109.5
O1 C7 N4 120.4(2)
O1 C7 C8 121.2(2)
N4 C7 C8 118.4(2)
C9 C8 C12 117.8(2)
C9 C8 C7 123.6(2)
C12 C8 C7 118.5(2)
N5 C9 C8 124.0(3)
N5 C9 H9 118.0
C8 C9 H9 118.0
C9 N5 C10 117.3(2)
C12 C11 C10 119.2(3)
C12 C11 H11 120.4
C10 C11 H11 120.4
C11 C12 C8 119.0(3)
C11 C12 H12 120.5
C8 C12 H12 120.5
O1 Mn1 N3 70.33(7)
O1 Mn1 N1 139.98(7)
N3 Mn1 N1 69.77(8)
O1 Mn1 Cl2 101.63(6)
N3 Mn1 Cl2 133.53(6)
N1 Mn1 Cl2 103.26(6)
O1 Mn1 Cl1 102.68(6)
N3 Mn1 Cl1 116.47(6)
N1 Mn1 Cl1 97.63(6)
Cl2 Mn1 Cl1 109.97(3)
C1 N1 C4 117.8(2)
C1 N1 Mn1 123.36(19)
C4 N1 Mn1 118.07(17)
C2 N2 C3 116.0(3)
C5 N3 N4 122.1(2)
C5 N3 Mn1 122.92(17)
N4 N3 Mn1 114.98(15)
C7 N4 N3 114.60(19)
C7 N4 H4A 121.0
N3 N4 H4A 124.1
N5 C10 C11 122.6(3)
N5 C10 H10 118.7
C11 C10 H10 118.7
C7 O1 Mn1 119.66(17)

loop_
_geom_bond_atom_site_label_1
_geom_bond_atom_site_label_2
_geom_bond_distance
C4 N1 1.343(3)
C4 C3 1.380(4)
C4 C5 1.488(3)
C3 N2 1.342(4)
C3 H3 0.9300
C2 N2 1.318(5)
C2 C1 1.374(4)
C2 H2 0.9300
C1 N1 1.323(4)
C1 H1 0.9300
C5 N3 1.289(3)
C5 C6 1.486(4)
C6 H6A 0.9600
C6 H6B 0.9600
C6 H6C 0.9600
C7 O1 1.233(3)
C7 N4 1.352(3)
C7 C8 1.483(4)
C8 C9 1.379(4)
C8 C12 1.387(4)
C9 N5 1.323(4)
C9 H9 0.9300
N5 C10 1.340(4)
C11 C12 1.363(4)
C11 C10 1.381(4)
C11 H11 0.9300
C12 H12 0.9300
Cl1 Mn1 2.3239(8)
Cl2 Mn1 2.3228(7)
Mn1 O1 2.1841(19)
Mn1 N3 2.247(2)
Mn1 N1 2.254(2)
N3 N4 1.370(3)
N4 H4A 0.8191
C10 H10 0.9300

loop_
_geom_hbond_atom_site_label_D
_geom_hbond_atom_site_label_H
_geom_hbond_atom_site_label_A
_geom_hbond_site_symmetry_A
_geom_hbond_distance_DH
_geom_hbond_distance_HA
_geom_hbond_distance_DA
_geom_hbond_angle_DHA
N4 H4A Cl2 2_574 0.82 2.73 3.310(2) 129.4

loop_
_geom_torsion_atom_site_label_1
_geom_torsion_atom_site_label_2
_geom_torsion_atom_site_label_3
_geom_torsion_atom_site_label_4
_geom_torsion
N1 C4 C3 N2 -0.1(5)
C5 C4 C3 N2 178.8(3)
N2 C2 C1 N1 -0.6(5)
N1 C4 C5 N3 4.2(3)
C3 C4 C5 N3 -174.7(3)
N1 C4 C5 C6 -176.6(3)
C3 C4 C5 C6 4.4(4)
O1 C7 C8 C9 164.0(3)
N4 C7 C8 C9 -16.3(4)
O1 C7 C8 C12 -13.0(4)
N4 C7 C8 C12 166.7(2)
C12 C8 C9 N5 -1.5(4)
C7 C8 C9 N5 -178.5(3)
C8 C9 N5 C10 0.6(4)
C10 C11 C12 C8 -0.7(4)
C9 C8 C12 C11 1.5(4)
C7 C8 C12 C11 178.7(3)
C2 C1 N1 C4 0.1(4)
C2 C1 N1 Mn1 -169.5(2)
C3 C4 N1 C1 0.2(4)
C5 C4 N1 C1 -178.8(2)
C3 C4 N1 Mn1 170.4(2)
C5 C4 N1 Mn1 -8.6(3)
O1 Mn1 N1 C1 -178.6(2)
N3 Mn1 N1 C1 176.6(2)
Cl2 Mn1 N1 C1 -51.6(2)
Cl1 Mn1 N1 C1 61.1(2)
O1 Mn1 N1 C4 11.8(2)
N3 Mn1 N1 C4 6.99(17)
Cl2 Mn1 N1 C4 138.86(17)
Cl1 Mn1 N1 C4 -108.46(17)
C1 C2 N2 C3 0.7(5)
C4 C3 N2 C2 -0.4(5)
C6 C5 N3 N4 0.8(4)
C4 C5 N3 N4 179.9(2)
C6 C5 N3 Mn1 -176.8(2)
C4 C5 N3 Mn1 2.3(3)
O1 Mn1 N3 C5 178.4(2)
N1 Mn1 N3 C5 -4.93(19)
Cl2 Mn1 N3 C5 -94.2(2)
Cl1 Mn1 N3 C5 83.6(2)
O1 Mn1 N3 N4 0.57(15)
N1 Mn1 N3 N4 177.28(18)
Cl2 Mn1 N3 N4 88.03(17)
Cl1 Mn1 N3 N4 -94.17(16)
O1 C7 N4 N3 -0.2(4)
C8 C7 N4 N3 -179.9(2)
C5 N3 N4 C7 -178.2(2)
Mn1 N3 N4 C7 -0.4(3)
C9 N5 C10 C11 0.3(4)
C12 C11 C10 N5 -0.2(5)
N4 C7 O1 Mn1 0.8(3)
C8 C7 O1 Mn1 -179.50(18)
N3 Mn1 O1 C7 -0.71(19)
N1 Mn1 O1 C7 -5.5(3)
Cl2 Mn1 O1 C7 -133.03(19)
Cl1 Mn1 O1 C7 113.16(19)
